data_4123371
loop_
_publ_author_name
'Panda, Manas K.'
'Run\<cevski, Tom\<ce'
'Husain, Ahmad'
'Dinnebier, Robert E.'
'Naumov, Pan\<ce'

_publ_section_title
;
 Perpetually self-propelling chiral single crystals.
;
_journal_issue 5
_journal_name_full 'Journal of the American Chemical Society'
_journal_page_first 1895
_journal_page_last 1902
_journal_paper_doi 10.1021/ja5111927
_journal_volume 137
_journal_year 2015
_chemical_formula_sum 'C5 H7 N O3'
_chemical_formula_weight 129.12
_chemical_name_common 'RecPGA 373K'
_chemical_name_systematic
;
 ?
;
_space_group_crystal_system monoclinic
_space_group_IT_number 14
_space_group_name_Hall '-P 2yn'
_space_group_name_H-M_alt 'P 1 21/n 1'
_symmetry_space_group_name_Hall '-P 2yn'
_symmetry_space_group_name_H-M 'P 1 21/n 1'
_atom_sites_solution_hydrogens mixed
_audit_creation_method SHELXL-2013
_cell_angle_alpha 90
_cell_angle_beta 114.875(8)
_cell_angle_gamma 90
_cell_formula_units_Z 4
_cell_length_a 8.059(5)
_cell_length_b 8.762(5)
_cell_length_c 9.167(6)
_cell_measurement_reflns_used 1815
_cell_measurement_temperature 371(2)
_cell_measurement_theta_max 22.06
_cell_measurement_theta_min 3.38
_cell_volume 587.3(6)
_computing_cell_refinement 'Bruker SAINT'
_computing_data_collection 'Bruker APEX2'
_computing_data_reduction 'Bruker SAINT'
_computing_molecular_graphics 'Bruker SHELXTL'
_computing_publication_material 'Bruker SHELXTL'
_computing_structure_refinement 'SHELXL-2013 (Sheldrick, 2013)'
_computing_structure_solution 'SHELXS-97 (Sheldrick 2008)'
_diffrn_ambient_temperature 371(2)
_diffrn_measured_fraction_theta_full 1.000
_diffrn_measured_fraction_theta_max 0.938
_diffrn_measurement_device_type 'Bruker APEX-II CCD'
_diffrn_measurement_method '\f and \w scans'
_diffrn_radiation_type MoK\a
_diffrn_radiation_wavelength 0.71073
_diffrn_reflns_av_R_equivalents 0.0423
_diffrn_reflns_av_unetI/netI 0.0490
_diffrn_reflns_Laue_measured_fraction_full 1.000
_diffrn_reflns_Laue_measured_fraction_max 0.938
_diffrn_reflns_limit_h_max 11
_diffrn_reflns_limit_h_min -10
_diffrn_reflns_limit_k_max 12
_diffrn_reflns_limit_k_min -12
_diffrn_reflns_limit_l_max 13
_diffrn_reflns_limit_l_min -12
_diffrn_reflns_number 9098
_diffrn_reflns_point_group_measured_fraction_full 1.000
_diffrn_reflns_point_group_measured_fraction_max 0.938
_diffrn_reflns_theta_full 25.242
_diffrn_reflns_theta_max 30.437
_diffrn_reflns_theta_min 2.832
_exptl_absorpt_coefficient_mu 0.122
_exptl_absorpt_process_details SADBAS
_exptl_crystal_colour colorless
_exptl_crystal_density_diffrn 1.460
_exptl_crystal_description block
_exptl_crystal_F_000 272
_exptl_crystal_size_max 0.3
_exptl_crystal_size_mid 0.22
_exptl_crystal_size_min 0.20
_refine_diff_density_max 0.216
_refine_diff_density_min -0.157
_refine_diff_density_rms 0.036
_refine_ls_extinction_method none
_refine_ls_goodness_of_fit_ref 0.944
_refine_ls_hydrogen_treatment mixed
_refine_ls_matrix_type full
_refine_ls_number_parameters 87
_refine_ls_number_reflns 1668
_refine_ls_number_restraints 0
_refine_ls_restrained_S_all 0.944
_refine_ls_R_factor_all 0.1046
_refine_ls_R_factor_gt 0.0455
_refine_ls_shift/su_max 0.000
_refine_ls_shift/su_mean 0.000
_refine_ls_structure_factor_coef Fsqd
_refine_ls_weighting_details 'w=1/[\s^2^(Fo^2^)+(0.0648P)^2^] where P=(Fo^2^+2Fc^2^)/3'
_refine_ls_weighting_scheme calc
_refine_ls_wR_factor_gt 0.1061
_refine_ls_wR_factor_ref 0.1278
_reflns_Friedel_coverage 0.000
_reflns_number_gt 881
_reflns_number_total 1668
_reflns_threshold_expression 'I > 2\s(I)'
_cod_data_source_file ja5111927_si_019.cif
_cod_data_source_block RAcPGA373K
_cod_depositor_comments 'Adding full bibliography for 4123369--4123385.cif.'
_cod_original_cell_volume 587.2(6)
_cod_database_code 4123371
_shelx_space_group_comment
;
The symmetry employed for this shelxl refinement is uniquely defined
by the following loop, which should always be used as a source of
symmetry information in preference to the above space-group names.
They are only intended as comments.
;
_shelxl_version_number 2013-4

loop_
_space_group_symop_operation_xyz
'x, y, z'
'-x+1/2, y+1/2, -z+1/2'
'-x, -y, -z'
'x-1/2, -y-1/2, z-1/2'

loop_
_atom_site_label
_atom_site_type_symbol
_atom_site_fract_x
_atom_site_fract_y
_atom_site_fract_z
_atom_site_U_iso_or_equiv
_atom_site_adp_type
_atom_site_occupancy
_atom_site_site_symmetry_order
_atom_site_calc_flag
_atom_site_refinement_flags_posn
_atom_site_refinement_flags_adp
O3 O 0.84122(17) 0.44484(14) 0.30984(15) 0.0557(4) Uani 1 1 d . .
O1 O 0.59395(17) 0.11454(15) 0.71701(17) 0.0611(4) Uani 1 1 d . .
H1 H 0.5060 0.1096 0.7398 0.092 Uiso 1 1 calc R U
N003 N 0.73314(19) 0.38569(17) 0.49531(17) 0.0433(4) Uani 1 1 d . .
O2 O 0.44339(19) 0.31171(17) 0.5702(2) 0.0806(5) Uani 1 1 d . .
C5 C 0.8325(2) 0.35896(19) 0.4136(2) 0.0401(4) Uani 1 1 d . .
C2 C 0.7563(2) 0.27312(18) 0.6187(2) 0.0398(4) Uani 1 1 d . .
H2A H 0.8446 0.3122 0.7226 0.048 Uiso 1 1 calc R U
C1 C 0.5802(2) 0.23699(19) 0.6311(2) 0.0436(4) Uani 1 1 d . .
C3 C 0.8428(2) 0.13771(19) 0.5690(2) 0.0521(5) Uani 1 1 d . .
H3B H 0.9337 0.0872 0.6627 0.062 Uiso 1 1 calc R U
H3A H 0.7504 0.0640 0.5066 0.062 Uiso 1 1 calc R U
C4 C 0.9307(2) 0.2099(2) 0.4682(2) 0.0536(5) Uani 1 1 d . .
H4B H 1.0605 0.2263 0.5318 0.064 Uiso 1 1 calc R U
H4A H 0.9146 0.1458 0.3769 0.064 Uiso 1 1 calc R U
H2 H 0.681(3) 0.471(2) 0.490(2) 0.066(6) Uiso 1 1 d . .

loop_
_atom_site_aniso_label
_atom_site_aniso_U_11
_atom_site_aniso_U_22
_atom_site_aniso_U_33
_atom_site_aniso_U_23
_atom_site_aniso_U_13
_atom_site_aniso_U_12
O3 0.0684(8) 0.0559(8) 0.0588(9) 0.0105(7) 0.0425(7) 0.0108(6)
O1 0.0663(8) 0.0578(9) 0.0757(10) 0.0273(8) 0.0459(7) 0.0165(7)
N003 0.0543(8) 0.0342(8) 0.0517(9) 0.0066(7) 0.0326(7) 0.0122(6)
O2 0.0696(9) 0.0716(10) 0.1203(14) 0.0476(10) 0.0593(9) 0.0329(8)
C5 0.0430(8) 0.0394(10) 0.0422(10) -0.0020(8) 0.0219(8) 0.0018(7)
C2 0.0474(9) 0.0359(9) 0.0377(9) 0.0010(7) 0.0193(7) 0.0035(7)
C1 0.0555(10) 0.0352(9) 0.0466(10) 0.0051(8) 0.0279(8) 0.0083(8)
C3 0.0585(10) 0.0400(10) 0.0649(13) 0.0071(9) 0.0329(10) 0.0150(8)
C4 0.0589(10) 0.0449(11) 0.0687(13) 0.0024(9) 0.0381(10) 0.0140(8)

loop_
_atom_type_symbol
_atom_type_description
_atom_type_scat_dispersion_real
_atom_type_scat_dispersion_imag
_atom_type_scat_source
C C 0.0033 0.0016 'International Tables Vol C Tables 4.2.6.8 and 6.1.1.4'
H H 0.0000 0.0000 'International Tables Vol C Tables 4.2.6.8 and 6.1.1.4'
N N 0.0061 0.0033 'International Tables Vol C Tables 4.2.6.8 and 6.1.1.4'
O O 0.0106 0.0060 'International Tables Vol C Tables 4.2.6.8 and 6.1.1.4'

loop_
_geom_angle_atom_site_label_1
_geom_angle_atom_site_label_2
_geom_angle_atom_site_label_3
_geom_angle
C5 N003 C2 114.15(14)
O3 C5 N003 124.69(15)
O3 C5 C4 126.40(15)
N003 C5 C4 108.92(16)
N003 C2 C1 112.66(13)
N003 C2 C3 102.68(14)
C1 C2 C3 114.77(14)
O2 C1 O1 123.84(16)
O2 C1 C2 124.17(16)
O1 C1 C2 111.99(14)
C4 C3 C2 104.12(14)
C5 C4 C3 104.47(14)

loop_
_geom_bond_atom_site_label_1
_geom_bond_atom_site_label_2
_geom_bond_distance
O3 C5 1.237(2)
O1 C1 1.308(2)
N003 C5 1.328(2)
N003 C2 1.452(2)
O2 C1 1.199(2)
C5 C4 1.500(2)
C2 C1 1.505(2)
C2 C3 1.538(2)
C3 C4 1.520(2)
